data_4510046
loop_
_publ_author_name
'Sovago, Ioana'
'Gutmann, Matthias J'
'Hill, J Grant'
'Senn, Hans Martin'
'Thomas, Lynne H'
'Wilson, Chick C'
'Farrugia, Louis J'

_publ_section_title
;
 Experimental Electron Density and Neutron Diffraction Studies on the
 Polymorphs of Sulfathiazole.
;
_journal_issue 3
_journal_name_full 'Crystal growth &amp; design'
_journal_page_first 1227
_journal_page_last 1239
_journal_paper_doi 10.1021/cg401757z
_journal_volume 14
_journal_year 2014
_chemical_compound_source 'as described'
_chemical_formula_moiety 'C9 H9 N3 O2 S2'
_chemical_formula_sum 'C9 H9 N3 O2 S2'
_chemical_formula_weight 255.31
_space_group_crystal_system monoclinic
_space_group_IT_number 14
_space_group_name_Hall '-P 2ybc'
_space_group_name_H-M_alt 'P 1 21/c 1'
_symmetry_space_group_name_Hall '-P 2ybc'
_symmetry_space_group_name_H-M 'P 1 21/c 1'
_atom_sites_solution_hydrogens geom
_atom_sites_solution_primary direct
_atom_sites_solution_secondary direct
_cell_angle_alpha 90
_cell_angle_beta 94.1550(10)
_cell_angle_gamma 90
_cell_formula_units_Z 4
_cell_length_a 8.1904(2)
_cell_length_b 8.5345(2)
_cell_length_c 15.4497(3)
_cell_measurement_reflns_used 9407
_cell_measurement_temperature 100(2)
_cell_measurement_theta_max 49.98
_cell_measurement_theta_min 2
_cell_measurement_wavelength 0.71073
_cell_volume 1077.11(4)
_computing_cell_refinement 'HKL Scalepack (Otwinowski & Minor 1997)'
_computing_data_collection 'Collect (Bruker AXS BV, 1997-2004)'
_computing_data_reduction 'HKL Denzo and Scalepack (Otwinowski & Minor 1997)'
_computing_molecular_graphics 'ORTEP-3 for Windows (Farrugia, 2012)'
_computing_publication_material 'WinGX publication routines (Farrugia, 2012)'
_computing_structure_refinement 'SHELXL-2013 (Sheldrick, 2008)'
_computing_structure_solution 'SIR-92 (Altomare et al., 1994)'
_diffrn_ambient_temperature 100(2)
_diffrn_detector 'CCD plate'
_diffrn_measured_fraction_theta_full 1
_diffrn_measured_fraction_theta_max 0.996
_diffrn_measurement_device '95mm CCD camera on \k-goniostat'
_diffrn_measurement_device_type KappaCCD
_diffrn_measurement_method 'CCD rotation images, thick slices'
_diffrn_orient_matrix_type 'by Bruker AXS Collect from scalepack cell'
_diffrn_orient_matrix_UB_11 0.087544
_diffrn_orient_matrix_UB_12 -0.001403
_diffrn_orient_matrix_UB_13 -0.041873
_diffrn_orient_matrix_UB_21 0.054371
_diffrn_orient_matrix_UB_22 0.091375
_diffrn_orient_matrix_UB_23 0.03064
_diffrn_orient_matrix_UB_31 0.066072
_diffrn_orient_matrix_UB_32 -0.073333
_diffrn_orient_matrix_UB_33 0.03898
_diffrn_radiation_monochromator 'horizonally mounted graphite crystal'
_diffrn_radiation_probe x-ray
_diffrn_radiation_type MoK\a
_diffrn_radiation_wavelength 0.71073
_diffrn_reflns_av_R_equivalents 0.035
_diffrn_reflns_limit_h_max 17
_diffrn_reflns_limit_h_min -17
_diffrn_reflns_limit_k_max 18
_diffrn_reflns_limit_k_min -17
_diffrn_reflns_limit_l_max 33
_diffrn_reflns_limit_l_min -33
_diffrn_reflns_number 331551
_diffrn_reflns_reduction_process
;
        Scaled and merged with Sortav
        R.H. Blessing, (1987) Cryst. Rev. 1, 3-58
        R.H. Blessing, (1989) J. Appl. Cryst. 22, 396-397
;
_diffrn_reflns_theta_full 25.242
_diffrn_reflns_theta_max 50.072
_diffrn_reflns_theta_min 2.493
_diffrn_source 'Enraf Nonius FR590'
_exptl_absorpt_coefficient_mu 0.482
_exptl_absorpt_correction_T_max 0.926
_exptl_absorpt_correction_T_min 0.808
_exptl_absorpt_correction_type gaussian
_exptl_absorpt_process_details
;
        P. Coppens, L. Leiserowitz, D Rabinovich, Acta Cryst.
        (1965), 18, 1035-1038
;
_exptl_crystal_colour colourless
_exptl_crystal_density_diffrn 1.574
_exptl_crystal_density_method 'not measured'
_exptl_crystal_description prism
_exptl_crystal_F_000 528
_exptl_crystal_size_max 0.43
_exptl_crystal_size_mid 0.24
_exptl_crystal_size_min 0.19
_refine_diff_density_max 0.790
_refine_diff_density_min -0.315
_refine_diff_density_rms 0.047
_refine_ls_extinction_coef 0.019(15)
_refine_ls_extinction_expression
;
        Becker, P.J. & Coppens, P. (1974) Acta Cryst., A30, 129-153.
;
_refine_ls_extinction_method 'Becker-Coppens type 1 Lorentzian isotropic'
_refine_ls_goodness_of_fit_ref 1.649
_refine_ls_matrix_type full
_refine_ls_number_parameters 494
_refine_ls_number_reflns 10566
_refine_ls_number_restraints 0
_refine_ls_R_factor_all 0.0214
_refine_ls_R_factor_gt 0.0177
_refine_ls_shift/su_max 0.00001
_refine_ls_structure_factor_coef F
_refine_ls_weighting_details
;
        calc w1 = 1/[s^2^(Fo)]
;
_refine_ls_weighting_scheme calc
_refine_ls_wR_factor_ref 0.0249
_reflns_number_gt 10393
_reflns_number_total 11293
_reflns_threshold_expression 'I > 2\s(I)'
_cod_data_source_file cg401757z_si_002.cif
_cod_data_source_block form_II_xd
_cod_depositor_comments
;Adding full bibliography for
 ./tmp-cod-update-bibliographies-29779/cifs/4510046.cif.
;
_cod_database_code 4510046

loop_
_space_group_symop_operation_xyz
'x, y, z'
'-x, y+1/2, -z+1/2'
'-x, -y, -z'
'x, -y-1/2, z-1/2'

loop_
_atom_local_axes_atom_label
_atom_local_axes_atom0
_atom_local_axes_ax1
_atom_local_axes_atom1
_atom_local_axes_atom2
_atom_local_axes_ax2
S(11) C(111) X S(11) N(10) Y
S(12) C(11) X S(12) C(13) Y
O(11) S(11) Z O(11) N(10) Y
O(12) S(11) Z O(12) N(10) Y
N(10) C(11) X N(10) S(11) Y
N(11) C(114) Z N(11) C(113) Y
N(15) C(14) X N(15) C(11) Y
C(11) N(15) X C(11) S(12) Y
C(13) S(12) X C(13) C(14) Y
C(14) C(13) X C(14) N(15) Y
C(111) C(116) X C(111) C(112) Y
C(112) C(111) X C(112) C(113) Y
C(113) C(112) X C(113) C(114) Y
C(114) C(113) X C(114) C(115) Y
C(115) C(114) X C(115) C(116) Y
C(116) C(115) X C(116) C(111) Y
H(11A) N(11) Z H(11A) H(11B) Y
H(11B) N(11) Z H(11B) H(11A) Y
H(13) C(13) Z H(13) C(14) Y
H(14) C(14) Z H(14) N(15) Y
H(15) N(15) Z H(15) C(11) Y
H(112) C(112) Z H(112) C(111) Y
H(113) C(113) Z H(113) C(112) Y
H(115) C(115) Z H(115) C(114) Y
H(116) C(116) Z H(116) C(115) Y

loop_
_atom_rho_multipole_atom_label
_atom_rho_multipole_coeff_Pv
_atom_rho_multipole_coeff_P00
_atom_rho_multipole_coeff_P11
_atom_rho_multipole_coeff_P1-1
_atom_rho_multipole_coeff_P10
_atom_rho_multipole_coeff_P20
_atom_rho_multipole_coeff_P21
_atom_rho_multipole_coeff_P2-1
_atom_rho_multipole_coeff_P22
_atom_rho_multipole_coeff_P2-2
_atom_rho_multipole_coeff_P30
_atom_rho_multipole_coeff_P31
_atom_rho_multipole_coeff_P3-1
_atom_rho_multipole_coeff_P32
_atom_rho_multipole_coeff_P3-2
_atom_rho_multipole_coeff_P33
_atom_rho_multipole_coeff_P3-3
_atom_rho_multipole_coeff_P40
_atom_rho_multipole_coeff_P41
_atom_rho_multipole_coeff_P4-1
_atom_rho_multipole_coeff_P42
_atom_rho_multipole_coeff_P4-2
_atom_rho_multipole_coeff_P43
_atom_rho_multipole_coeff_P4-3
_atom_rho_multipole_coeff_P44
_atom_rho_multipole_coeff_P4-4
_atom_rho_multipole_kappa
_atom_rho_multipole_kappa_prime0
_atom_rho_multipole_kappa_prime1
_atom_rho_multipole_kappa_prime2
_atom_rho_multipole_kappa_prime3
_atom_rho_multipole_kappa_prime4
S(11) 6.28(4) 0 -0.014(11) 0.015(13) -0.030(11) -0.003(17) -0.124(16) 0.025(13) 0.002(17) 0.035(13) 0.129(18) -0.347(16) -0.532(18) 0.055(16) -0.010(17) 0.354(15) -0.112(15) 0.23(3) -0.06(3) 0.02(2) 0.04(2) 0.26(2) -0.05(2) 0.15(2) 0.16(2) 0.09(2) 0.968833 1.053252 1.053252 1.053252 1.053252 1.053252
S(12) 6.20(4) 0 -0.046(13) 0.036(15) 0.061(14) 0.16(2) 0.117(18) -0.033(15) -0.095(19) 0.114(15) 0.043(19) -0.072(18) -0.036(19) 0.002(18) 0.086(19) 0.205(18) -0.176(19) 0.06(3) 0.06(3) -0.05(3) -0.03(3) -0.02(2) -0.01(3) -0.03(3) 0.18(3) -0.01(3) 1.003456 0.999317 0.999317 0.999317 0.999317 0.999317
O(11) 6.136(18) 0 0.026(9) -0.002(10) -0.021(9) -0.079(9) 0.017(9) 0.022(10) 0.039(9) -0.053(9) 0.009(8) -0.029(8) -0.009(8) -0.003(8) -0.008(8) 0.012(8) -0.007(8) 0 0 0 0 0 0 0 0 0 0.99178 0.917928 0.917928 0.917928 0.917928 0.917928
O(12) 6.055(18) 0 0.002(10) -0.010(9) -0.075(9) -0.063(9) -0.024(9) -0.021(8) -0.003(9) 0.018(9) 0.028(8) 0.011(8) 0.009(7) 0.002(8) 0.014(8) -0.019(8) 0.005(8) 0 0 0 0 0 0 0 0 0 0.99178 0.917928 0.917928 0.917928 0.917928 0.917928
N(10) 5.19(2) 0 -0.068(10) -0.118(9) -0.019(9) 0.045(9) -0.029(9) -0.009(9) 0.001(9) -0.004(8) 0.005(9) 0.004(8) -0.002(8) -0.003(9) 0.021(8) 0.047(8) -0.012(8) 0 0 0 0 0 0 0 0 0 0.984228 1.005534 1.005534 1.005534 1.005534 1.005534
N(11) 5.09(3) 0 0.059(10) 0.024(10) -0.027(10) 0.004(9) -0.017(9) 0.036(9) 0.013(9) -0.008(9) 0.156(10) 0.001(9) -0.005(9) 0.063(9) 0.011(9) 0.030(9) 0.080(9) 0 0 0 0 0 0 0 0 0 0.990392 0.952219 0.952219 0.952219 0.952219 0.952219
N(15) 5.06(3) 0 -0.027(10) -0.060(10) -0.018(9) -0.038(10) -0.015(9) -0.013(9) -0.016(9) 0.009(10) -0.018(9) 0.010(9) 0.017(9) -0.006(9) -0.018(9) 0.163(9) -0.020(9) 0 0 0 0 0 0 0 0 0 0.997279 0.983457 0.983457 0.983457 0.983457 0.983457
C(11) 3.97(3) 0 0.002(13) -0.047(12) -0.033(12) -0.205(12) 0.006(10) -0.024(11) 0.043(11) 0.080(11) -0.038(12) -0.025(12) 0.035(12) 0.021(12) -0.010(12) 0.300(13) -0.068(12) 0 0 0 0 0 0 0 0 0 1.001655 0.987829 0.987829 0.987829 0.987829 0.987829
C(13) 4.30(4) 0 -0.036(16) 0.004(17) 0.056(15) -0.131(16) 0.008(14) 0.007(14) -0.073(14) -0.016(15) -0.037(17) 0.000(15) -0.010(16) 0.037(15) -0.011(15) 0.222(16) -0.062(16) 0 0 0 0 0 0 0 0 0 0.99315 0.969633 0.969633 0.969633 0.969633 0.969633
C(14) 3.88(4) 0 0.019(16) -0.044(15) 0.048(13) -0.151(14) -0.045(13) 0.021(12) 0.070(13) 0.071(14) 0.025(14) 0.087(14) -0.044(13) 0.038(14) 0.013(13) 0.262(14) -0.033(14) 0 0 0 0 0 0 0 0 0 1.009061 0.983205 0.983205 0.983205 0.983205 0.983205
C(111) 3.96(3) 0 0.037(12) 0.110(13) -0.021(12) -0.141(11) 0.016(10) -0.025(11) 0.056(11) -0.048(11) 0.001(12) -0.028(11) -0.029(12) -0.007(12) 0.044(12) 0.219(12) 0.023(12) 0 0 0 0 0 0 0 0 0 0.992604 0.978787 0.978787 0.978787 0.978787 0.978787
C(112) 4.09(3) 0 0.001(13) 0.002(13) 0.034(12) -0.243(11) 0.035(11) 0.002(11) -0.060(11) -0.055(11) 0.006(13) 0.017(12) 0.004(12) -0.015(12) -0.027(12) 0.248(12) -0.014(12) 0 0 0 0 0 0 0 0 0 0.993615 0.97213 0.97213 0.97213 0.97213 0.97213
C(113) 4.14(3) 0 -0.024(13) -0.018(13) 0.056(12) -0.202(12) -0.001(11) 0.032(10) 0.004(11) -0.003(11) 0.004(13) 0.023(12) 0.037(12) -0.007(12) -0.006(12) 0.256(12) 0.041(12) 0 0 0 0 0 0 0 0 0 0.993615 0.97213 0.97213 0.97213 0.97213 0.97213
C(114) 3.99(3) 0 0.043(14) 0.002(14) 0.028(13) -0.215(12) -0.024(11) 0.040(11) 0.044(12) -0.019(12) 0.010(13) -0.026(12) 0.082(13) 0.027(13) 0.012(13) 0.292(14) -0.010(13) 0 0 0 0 0 0 0 0 0 0.994854 0.939263 0.939263 0.939263 0.939263 0.939263
C(115) 4.01(3) 0 0.025(14) -0.024(13) -0.037(12) -0.163(12) -0.069(11) 0.002(10) -0.005(12) -0.003(11) -0.021(13) -0.026(13) 0.009(12) 0.008(12) 0.002(12) 0.288(12) -0.009(12) 0 0 0 0 0 0 0 0 0 0.993615 0.97213 0.97213 0.97213 0.97213 0.97213
C(116) 4.11(3) 0 0.016(13) -0.023(13) -0.025(12) -0.177(12) -0.018(11) -0.059(11) 0.061(11) -0.046(11) 0.018(13) -0.033(13) 0.021(12) 0.016(12) -0.007(12) 0.257(12) 0.029(12) 0 0 0 0 0 0 0 0 0 0.993615 0.97213 0.97213 0.97213 0.97213 0.97213
H(11A) 0.821(13) 0 -0.037(10) -0.037(9) 0.210(11) 0.111(15) 0 0 0 0 0 0 0 0 0 0 0 0 0 0 0 0 0 0 0 0 1.176886 1.176886 1.176886 1.176886 1.176886 1.176886
H(11B) 0.821(13) 0 -0.037(10) -0.037(9) 0.210(11) 0.111(15) 0 0 0 0 0 0 0 0 0 0 0 0 0 0 0 0 0 0 0 0 1.176886 1.176886 1.176886 1.176886 1.176886 1.176886
H(13) 0.90(3) 0 -0.053(17) 0.026(16) 0.115(18) 0.02(3) 0 0 0 0 0 0 0 0 0 0 0 0 0 0 0 0 0 0 0 0 1.177619 1.177619 1.177619 1.177619 1.177619 1.177619
H(14) 0.79(2) 0 -0.048(15) -0.052(15) 0.101(17) 0.16(2) 0 0 0 0 0 0 0 0 0 0 0 0 0 0 0 0 0 0 0 0 1.177619 1.177619 1.177619 1.177619 1.177619 1.177619
H(15) 0.761(17) 0 0.014(13) 0.032(13) 0.209(15) 0.04(2) 0 0 0 0 0 0 0 0 0 0 0 0 0 0 0 0 0 0 0 0 1.176886 1.176886 1.176886 1.176886 1.176886 1.176886
H(112) 0.858(10) 0 0.015(7) -0.005(7) 0.131(8) 0.020(11) 0 0 0 0 0 0 0 0 0 0 0 0 0 0 0 0 0 0 0 0 1.179419 1.179419 1.179419 1.179419 1.179419 1.179419
H(113) 0.858(10) 0 0.015(7) -0.005(7) 0.131(8) 0.020(11) 0 0 0 0 0 0 0 0 0 0 0 0 0 0 0 0 0 0 0 0 1.179419 1.179419 1.179419 1.179419 1.179419 1.179419
H(115) 0.858(10) 0 0.015(7) -0.005(7) 0.131(8) 0.020(11) 0 0 0 0 0 0 0 0 0 0 0 0 0 0 0 0 0 0 0 0 1.179419 1.179419 1.179419 1.179419 1.179419 1.179419
H(116) 0.858(10) 0 0.015(7) -0.005(7) 0.131(8) 0.020(11) 0 0 0 0 0 0 0 0 0 0 0 0 0 0 0 0 0 0 0 0 1.179419 1.179419 1.179419 1.179419 1.179419 1.179419

loop_
_atom_site_label
_atom_site_type_symbol
_atom_site_fract_x
_atom_site_fract_y
_atom_site_fract_z
_atom_site_U_iso_or_equiv
_atom_site_adp_type
_atom_site_occupancy
_atom_site_symmetry_multiplicity
S(11) S 0.77141(3) 0.10784(3) 0.883109(15) 0.011 Uani 1 4
S(12) S 0.71145(4) 0.33357(4) 1.048979(18) 0.019 Uani 1 4
O(11) O 0.75850(3) 0.03166(3) 0.966226(16) 0.015 Uani 1 4
O(12) O 0.86702(3) 0.02643(3) 0.821600(17) 0.015 Uani 1 4
N(10) N 0.84396(3) 0.28130(3) 0.889969(15) 0.013 Uani 1 4
N(11) N 0.10215(3) 0.18349(3) 0.709441(15) 0.013 Uani 1 4
N(15) N 0.82718(3) 0.53110(3) 0.947458(15) 0.013 Uani 1 4
C(11) C 0.80043(3) 0.37606(3) 0.952322(14) 0.012 Uani 1 4
C(13) C 0.71280(5) 0.53122(4) 1.07757(2) 0.023 Uani 1 4
C(14) C 0.77903(4) 0.61899(3) 1.016520(19) 0.017 Uani 1 4
C(111) C 0.57168(2) 0.13007(3) 0.834237(13) 0.011 Uani 1 4
C(112) C 0.55049(3) 0.21285(3) 0.755962(14) 0.012 Uani 1 4
C(113) C 0.39478(3) 0.22891(3) 0.715275(14) 0.013 Uani 1 4
C(114) C 0.25791(2) 0.16562(3) 0.752917(14) 0.011 Uani 1 4
C(115) C 0.28081(3) 0.08229(3) 0.831013(14) 0.012 Uani 1 4
C(116) C 0.43751(3) 0.06500(3) 0.871649(13) 0.012 Uani 1 4
H(11A) H 0.007809 0.151379 0.745047 0.027 Uani 1 4
H(11B) H 0.082538 0.295249 0.688334 0.027 Uani 1 4
H(13) H 0.663502 0.570293 1.136325 0.042 Uani 1 4
H(14) H 0.795699 0.746731 1.01367 0.032 Uani 1 4
H(15) H 0.878141 0.578485 0.892081 0.023 Uani 1 4
H(112) H 0.652785 0.253839 0.720888 0.027 Uani 1 4
H(113) H 0.3772 0.288888 0.653382 0.028 Uani 1 4
H(115) H 0.175165 0.038902 0.862393 0.025 Uani 1 4
H(116) H 0.45293 0.003828 0.932592 0.026 Uani 1 4

loop_
_atom_site_aniso_label
_atom_site_aniso_U_11
_atom_site_aniso_U_22
_atom_site_aniso_U_33
_atom_site_aniso_U_23
_atom_site_aniso_U_13
_atom_site_aniso_U_12
S(11) 0.01074(7) 0.01032(8) 0.01116(7) 0.00023(5) 0.00324(5) -0.00101(4)
S(12) 0.02918(10) 0.01707(10) 0.01330(8) -0.00205(6) 0.00881(7) -0.00458(7)
O(11) 0.01458(8) 0.01672(9) 0.01426(8) 0.00475(7) 0.00162(6) -0.00144(7)
O(12) 0.01280(7) 0.01247(8) 0.01898(8) -0.00243(7) 0.00622(6) -0.00027(6)
N(10) 0.01382(7) 0.01147(8) 0.01273(7) -0.00156(6) 0.00335(6) -0.00290(6)
N(11) 0.01132(6) 0.01313(8) 0.01527(7) 0.00158(6) 0.00154(6) 0.00007(6)
N(15) 0.01532(8) 0.01154(8) 0.01268(7) -0.00114(6) 0.00110(6) -0.00132(6)
C(11) 0.01293(7) 0.01186(8) 0.01080(7) -0.00101(5) 0.00134(5) -0.00168(6)
C(13) 0.03266(14) 0.01952(12) 0.01757(10) -0.00616(9) 0.00992(10) -0.00382(10)
C(14) 0.02135(10) 0.01419(10) 0.01699(9) -0.00428(7) 0.00309(8) -0.00116(8)
C(111) 0.01057(6) 0.01105(7) 0.01062(6) 0.00056(5) 0.00300(5) -0.00126(5)
C(112) 0.01123(7) 0.01406(8) 0.01244(7) 0.00284(6) 0.00312(5) -0.00159(6)
C(113) 0.01213(7) 0.01384(8) 0.01253(7) 0.00318(6) 0.00252(5) -0.00113(6)
C(114) 0.01091(6) 0.01062(7) 0.01160(6) 0.00052(5) 0.00246(5) -0.00063(5)
C(115) 0.01077(6) 0.01312(8) 0.01179(7) 0.00144(6) 0.00302(5) -0.00151(5)
C(116) 0.01090(6) 0.01297(8) 0.01096(6) 0.00163(6) 0.00287(5) -0.00161(5)
H(11A) 0.02071 0.032967 0.028334 0.006199 0.006594 0.000937
H(11B) 0.023495 0.024441 0.03184 0.006343 0.002214 0.005696
H(13) 0.062917 0.037068 0.030127 -0.009024 0.021564 -0.002416
H(14) 0.044396 0.012904 0.038122 -0.00815 0.006396 -0.004326
H(15) 0.028849 0.021349 0.019168 -0.000777 0.003539 -0.003326
H(112) 0.019187 0.033913 0.029695 0.010155 0.008162 -0.003569
H(113) 0.031382 0.032102 0.020808 0.009867 -0.001319 -0.002488
H(115) 0.019656 0.031543 0.025855 0.007524 0.006044 -0.005633
H(116) 0.02884 0.030047 0.019691 0.008542 -0.00012 -0.004074

loop_
_exptl_crystal_face_index_h
_exptl_crystal_face_index_k
_exptl_crystal_face_index_l
_exptl_crystal_face_perp_dist
-1 0 0 0.092
1 0 0 0.101
0 1 -1 0.219
0 1 2 0.221
0 -1 0 0.24
1 0 2 0.12
-1 0 -2 0.12

loop_
_geom_angle_atom_site_label_1
_geom_angle_atom_site_label_2
_geom_angle_atom_site_label_3
_geom_angle
_geom_angle_site_symmetry_1
_geom_angle_site_symmetry_2
_geom_angle_site_symmetry_3
_geom_angle_publ_flag
O(11) S(11) O(12) 116.27(2) 1_555 1_555 1_555 yes
O(11) S(11) N(10) 114.07(2) 1_555 1_555 1_555 yes
O(11) S(11) C(111) 107.629(17) 1_555 1_555 1_555 yes
O(12) S(11) N(10) 105.757(18) 1_555 1_555 1_555 yes
O(12) S(11) C(111) 107.411(19) 1_555 1_555 1_555 yes
N(10) S(11) C(111) 104.969(18) 1_555 1_555 1_555 yes
C(11) S(12) C(13) 91.165(19) 1_555 1_555 1_555 yes
S(11) N(10) C(11) 119.704(19) 1_555 1_555 1_555 yes
C(114) N(11) H(11A) 114.24(2) 1_555 1_555 1_555 yes
C(114) N(11) H(11B) 111.81(2) 1_555 1_555 1_555 yes
H(11A) N(11) H(11B) 108.50(2) 1_555 1_555 1_555 yes
C(11) N(15) C(14) 115.69(2) 1_555 1_555 1_555 yes
C(11) N(15) H(15) 119.76(2) 1_555 1_555 1_555 yes
C(14) N(15) H(15) 124.51(2) 1_555 1_555 1_555 yes
S(12) C(11) N(10) 130.18(2) 1_555 1_555 1_555 yes
S(12) C(11) N(15) 109.39(2) 1_555 1_555 1_555 yes
N(10) C(11) N(15) 120.41(2) 1_555 1_555 1_555 yes
S(12) C(13) C(14) 110.83(2) 1_555 1_555 1_555 yes
S(12) C(13) H(13) 121.28(3) 1_555 1_555 1_555 yes
C(14) C(13) H(13) 127.88(3) 1_555 1_555 1_555 yes
N(15) C(14) C(13) 112.92(3) 1_555 1_555 1_555 yes
N(15) C(14) H(14) 117.57(3) 1_555 1_555 1_555 yes
C(13) C(14) H(14) 129.48(3) 1_555 1_555 1_555 yes
S(11) C(111) C(112) 118.526(16) 1_555 1_555 1_555 yes
S(11) C(111) C(116) 120.997(18) 1_555 1_555 1_555 yes
C(112) C(111) C(116) 120.47(2) 1_555 1_555 1_555 yes
C(111) C(112) C(113) 119.567(18) 1_555 1_555 1_555 yes
C(111) C(112) H(112) 122.72(2) 1_555 1_555 1_555 yes
C(113) C(112) H(112) 117.286(19) 1_555 1_555 1_555 yes
C(112) C(113) C(114) 120.56(2) 1_555 1_555 1_555 yes
C(112) C(113) H(113) 120.325(18) 1_555 1_555 1_555 yes
C(114) C(113) H(113) 119.10(2) 1_555 1_555 1_555 yes
N(11) C(114) C(113) 118.89(2) 1_555 1_555 1_555 yes
N(11) C(114) C(115) 121.761(19) 1_555 1_555 1_555 yes
C(113) C(114) C(115) 119.32(2) 1_555 1_555 1_555 yes
C(114) C(115) C(116) 120.161(18) 1_555 1_555 1_555 yes
C(114) C(115) H(115) 119.72(2) 1_555 1_555 1_555 yes
C(116) C(115) H(115) 119.955(19) 1_555 1_555 1_555 yes
C(111) C(116) C(115) 119.906(19) 1_555 1_555 1_555 yes
C(111) C(116) H(116) 120.67(2) 1_555 1_555 1_555 yes
C(115) C(116) H(116) 119.401(18) 1_555 1_555 1_555 yes

loop_
_geom_bond_atom_site_label_1
_geom_bond_atom_site_label_2
_geom_bond_distance
_geom_bond_site_symmetry_1
_geom_bond_site_symmetry_2
_geom_bond_publ_flag
S(11) O(11) 1.4500(3) 1_555 1_555 yes
S(11) O(12) 1.4515(3) 1_555 1_555 yes
S(11) N(10) 1.5959(3) 1_555 1_555 yes
S(11) C(111) 1.7616(3) 1_555 1_555 yes
S(12) C(11) 1.7465(3) 1_555 1_555 yes
S(12) C(13) 1.7436(5) 1_555 1_555 yes
N(10) C(11) 1.3262(3) 1_555 1_555 yes
N(11) C(114) 1.4064(3) 1_555 1_555 yes
N(11) H(11A) 1.0180(2) 1_555 1_555 yes
N(11) H(11B) 1.0170(2) 1_555 1_555 yes
N(15) C(11) 1.3442(3) 1_555 1_555 yes
N(15) C(14) 1.3848(3) 1_555 1_555 yes
N(15) H(15) 1.0590(2) 1_555 1_555 yes
C(13) C(14) 1.3488(4) 1_555 1_555 yes
C(13) H(13) 1.0730(3) 1_555 1_555 yes
C(14) H(14) 1.1000(3) 1_555 1_555 yes
C(111) C(112) 1.4005(3) 1_555 1_555 yes
C(111) C(116) 1.3936(3) 1_555 1_555 yes
C(112) C(113) 1.3872(3) 1_555 1_555 yes
C(112) H(112) 1.08799(19) 1_555 1_555 yes
C(113) C(114) 1.4075(3) 1_555 1_555 yes
C(113) H(113) 1.0850(2) 1_555 1_555 yes
C(114) C(115) 1.4014(3) 1_555 1_555 yes
C(115) C(116) 1.3951(3) 1_555 1_555 yes
C(115) H(115) 1.08701(19) 1_555 1_555 yes
C(116) H(116) 1.0760(2) 1_555 1_555 yes

loop_
_geom_torsion_atom_site_label_1
_geom_torsion_atom_site_label_2
_geom_torsion_atom_site_label_3
_geom_torsion_atom_site_label_4
_geom_torsion
_geom_torsion_site_symmetry_1
_geom_torsion_site_symmetry_2
_geom_torsion_site_symmetry_3
_geom_torsion_site_symmetry_4
_geom_torsion_publ_flag
O(11) S(11) N(10) C(11) -39.43(2) 1_555 1_555 1_555 1_555 yes
O(11) S(11) C(111) C(112) 174.78(3) 1_555 1_555 1_555 1_555 yes
O(11) S(11) C(111) C(116) -6.16(2) 1_555 1_555 1_555 1_555 yes
O(12) S(11) N(10) C(11) -168.45(3) 1_555 1_555 1_555 1_555 yes
O(12) S(11) C(111) C(112) -59.32(2) 1_555 1_555 1_555 1_555 yes
O(12) S(11) C(111) C(116) 119.74(3) 1_555 1_555 1_555 1_555 yes
C(111) S(11) N(10) C(11) 78.14(2) 1_555 1_555 1_555 1_555 yes
N(10) S(11) C(111) C(112) 52.92(2) 1_555 1_555 1_555 1_555 yes
N(10) S(11) C(111) C(116) -128.02(2) 1_555 1_555 1_555 1_555 yes
C(13) S(12) C(11) N(10) 179.11(3) 1_555 1_555 1_555 1_555 yes
C(13) S(12) C(11) N(15) 0.70(2) 1_555 1_555 1_555 1_555 yes
C(11) S(12) C(13) C(14) -0.66(3) 1_555 1_555 1_555 1_555 yes
C(11) S(12) C(13) H(13) 178.32(4) 1_555 1_555 1_555 1_555 yes
S(11) N(10) C(11) S(12) 17.76(2) 1_555 1_555 1_555 1_555 yes
S(11) N(10) C(11) N(15) -163.98(3) 1_555 1_555 1_555 1_555 yes
H(11A) N(11) C(114) C(113) -170.18(3) 1_555 1_555 1_555 1_555 yes
H(11A) N(11) C(114) C(115) 11.95(2) 1_555 1_555 1_555 1_555 yes
H(11B) N(11) C(114) C(113) -46.47(2) 1_555 1_555 1_555 1_555 yes
H(11B) N(11) C(114) C(115) 135.66(3) 1_555 1_555 1_555 1_555 yes
C(14) N(15) C(11) S(12) -0.59(2) 1_555 1_555 1_555 1_555 yes
C(14) N(15) C(11) N(10) -179.18(4) 1_555 1_555 1_555 1_555 yes
C(11) N(15) C(14) C(13) 0.10(3) 1_555 1_555 1_555 1_555 yes
C(11) N(15) C(14) H(14) -178.17(4) 1_555 1_555 1_555 1_555 yes
H(15) N(15) C(11) S(12) -178.49(3) 1_555 1_555 1_555 1_555 yes
H(15) N(15) C(11) N(10) 2.92(2) 1_555 1_555 1_555 1_555 yes
H(15) N(15) C(14) C(13) 177.88(4) 1_555 1_555 1_555 1_555 yes
H(15) N(15) C(14) H(14) -0.39(2) 1_555 1_555 1_555 1_555 yes
S(12) C(13) C(14) N(15) 0.45(2) 1_555 1_555 1_555 1_555 yes
S(12) C(13) C(14) H(14) 178.47(5) 1_555 1_555 1_555 1_555 yes
H(13) C(13) C(14) N(15) -178.44(5) 1_555 1_555 1_555 1_555 yes
H(13) C(13) C(14) H(14) -0.42(3) 1_555 1_555 1_555 1_555 yes
S(11) C(111) C(112) C(113) 178.58(3) 1_555 1_555 1_555 1_555 yes
S(11) C(111) C(112) H(112) 6.266(19) 1_555 1_555 1_555 1_555 yes
S(11) C(111) C(116) C(115) -179.06(3) 1_555 1_555 1_555 1_555 yes
S(11) C(111) C(116) H(116) 2.514(18) 1_555 1_555 1_555 1_555 yes
C(116) C(111) C(112) C(113) -0.49(2) 1_555 1_555 1_555 1_555 yes
C(112) C(111) C(116) C(115) -0.02(2) 1_555 1_555 1_555 1_555 yes
C(116) C(111) C(112) H(112) -172.80(3) 1_555 1_555 1_555 1_555 yes
C(112) C(111) C(116) H(116) -178.44(3) 1_555 1_555 1_555 1_555 yes
C(111) C(112) C(113) C(114) 1.35(2) 1_555 1_555 1_555 1_555 yes
C(111) C(112) C(113) H(113) -177.65(3) 1_555 1_555 1_555 1_555 yes
H(112) C(112) C(113) C(114) 174.07(3) 1_555 1_555 1_555 1_555 yes
H(112) C(112) C(113) H(113) -4.921(19) 1_555 1_555 1_555 1_555 yes
C(112) C(113) C(114) N(11) -179.62(3) 1_555 1_555 1_555 1_555 yes
C(112) C(113) C(114) C(115) -1.70(2) 1_555 1_555 1_555 1_555 yes
H(113) C(113) C(114) N(11) -0.61(2) 1_555 1_555 1_555 1_555 yes
H(113) C(113) C(114) C(115) 177.31(3) 1_555 1_555 1_555 1_555 yes
N(11) C(114) C(115) C(116) 179.05(3) 1_555 1_555 1_555 1_555 yes
N(11) C(114) C(115) H(115) -5.68(2) 1_555 1_555 1_555 1_555 yes
C(113) C(114) C(115) C(116) 1.18(2) 1_555 1_555 1_555 1_555 yes
C(113) C(114) C(115) H(115) 176.46(3) 1_555 1_555 1_555 1_555 yes
C(114) C(115) C(116) C(111) -0.34(2) 1_555 1_555 1_555 1_555 yes
C(114) C(115) C(116) H(116) 178.11(3) 1_555 1_555 1_555 1_555 yes
H(115) C(115) C(116) C(111) -175.61(3) 1_555 1_555 1_555 1_555 yes
H(115) C(115) C(116) H(116) 2.838(19) 1_555 1_555 1_555 1_555 yes

loop_
_atom_site_anharm_gc_c_label
_atom_site_anharm_gc_c_111
_atom_site_anharm_gc_c_222
_atom_site_anharm_gc_c_333
_atom_site_anharm_gc_c_112
_atom_site_anharm_gc_c_122
_atom_site_anharm_gc_c_113
_atom_site_anharm_gc_c_133
_atom_site_anharm_gc_c_223
_atom_site_anharm_gc_c_233
_atom_site_anharm_gc_c_123
S(11) -0.00005(2) 0.00000(2) -0.000005(3) -0.000011(10) 0.000004(10) -0.000016(6) -0.000002(3) -0.000010(5) -0.000003(3) 0.000002(3)
S(12) -0.00011(4) -0.00008(3) -0.000047(4) -0.000170(17) 0.000049(16) -0.000211(9) -0.000098(5) -0.000039(7) 0.000011(4) 0.000022(5)

loop_
_atom_site_anharm_gc_d_label
_atom_site_anharm_gc_d_1111
_atom_site_anharm_gc_d_2222
_atom_site_anharm_gc_d_3333
_atom_site_anharm_gc_d_1112
_atom_site_anharm_gc_d_1222
_atom_site_anharm_gc_d_1113
_atom_site_anharm_gc_d_1333
_atom_site_anharm_gc_d_2223
_atom_site_anharm_gc_d_2333
_atom_site_anharm_gc_d_1122
_atom_site_anharm_gc_d_1133
_atom_site_anharm_gc_d_2233
_atom_site_anharm_gc_d_1123
_atom_site_anharm_gc_d_1223
_atom_site_anharm_gc_d_1233
S(11) 0.000207(15) 0.000067(15) -0.0000026(11) 0.000003(6) 0.000001(6) 0.000027(4) 0.0000032(10) 0.000002(3) 0.0000004(9) 0.000023(4) 0.0000005(13) -0.0000024(12) 0.0000024(16) 0.0000104(16) -0.0000008(8)
S(12) 0.00012(3) 0.00008(2) -0.0000035(14) 0.000047(11) 0.000011(10) -0.000003(7) -0.0000011(14) 0.000001(4) 0.0000000(11) 0.000006(8) -0.000009(2) -0.0000036(16) 0.000005(3) 0.000004(3) 0.0000041(13)
